data_7016929
loop_
_publ_author_name
'Bratsos, Ioannis'
'Simonin, Camilla'
'Zangrando, Ennio'
'Gianferrara, Teresa'
'Bergamo, Alberta'
'Alessio, Enzo'

_publ_section_title
;
 New half sandwich-type Ru(ii) coordination compounds characterized by
 the fac-Ru(dmso-S)(3) fragment: influence of the face-capping group on
 the chemical behavior and in vitro anticancer activity.
;
_journal_issue 37
_journal_name_full 'Dalton transactions (Cambridge, England : 2003)'
_journal_page_first 9533
_journal_page_last 9543
_journal_paper_doi 10.1039/c1dt11043h
_journal_volume 40
_journal_year 2011
_chemical_formula_moiety '2(C12 H32 Cl N2 O3 Ru S3 1+), 2(P F6 1-), C H2 Cl2'
_chemical_formula_sum 'C25 H66 Cl4 F12 N4 O6 P2 Ru2 S6'
_chemical_formula_weight 1345.06
_chemical_name_systematic
;
?
;
_space_group_IT_number 14
_symmetry_cell_setting monoclinic
_symmetry_space_group_name_Hall '-P 2ybc'
_symmetry_space_group_name_H-M 'P 1 21/c 1'
_atom_sites_solution_hydrogens geom
_atom_sites_solution_primary direct
_atom_sites_solution_secondary difmap
_audit_creation_method SHELXL-97
_cell_angle_alpha 90.00
_cell_angle_beta 92.37(2)
_cell_angle_gamma 90.00
_cell_formula_units_Z 4
_cell_length_a 21.399(4)
_cell_length_b 16.056(3)
_cell_length_c 15.126(2)
_cell_measurement_temperature 293(2)
_cell_volume 5192.6(15)
_computing_cell_refinement 'Denzo (Otwinowski & Minor 1997)'
_computing_data_collection 'XPRESS (MacScience, 2002)'
_computing_data_reduction 'Denzo and Scalepack (Otwinowski & Minor 1997)'
_computing_molecular_graphics 'Ortep3 for Windows (Farrugia,1997)'
_computing_publication_material 'Wingx 1.80.05 (Farrugia, 1999)'
_computing_structure_refinement 'SHELX97 (Sheldrick, 2008)'
_computing_structure_solution 'SHELX97 (Sheldrick, 2008)'
_diffrn_ambient_temperature 293(2)
_diffrn_measured_fraction_theta_full 0.958
_diffrn_measured_fraction_theta_max 0.958
_diffrn_measurement_device_type 'Enraf-Nonius dip1030 image plate diffractometer'
_diffrn_measurement_method '\f-scans with narrow frames'
_diffrn_radiation_monochromator graphite
_diffrn_radiation_source 'fine-focus sealed tube'
_diffrn_radiation_type Mok\a
_diffrn_radiation_wavelength 0.71073
_diffrn_reflns_av_R_equivalents 0.0700
_diffrn_reflns_av_sigmaI/netI 0.1169
_diffrn_reflns_limit_h_max 25
_diffrn_reflns_limit_h_min -25
_diffrn_reflns_limit_k_max 18
_diffrn_reflns_limit_k_min -18
_diffrn_reflns_limit_l_max 17
_diffrn_reflns_limit_l_min -17
_diffrn_reflns_number 69933
_diffrn_reflns_theta_full 24.71
_diffrn_reflns_theta_max 24.71
_diffrn_reflns_theta_min 1.85
_exptl_absorpt_coefficient_mu 1.173
_exptl_absorpt_correction_T_max 0.7361
_exptl_absorpt_correction_T_min 0.6202
_exptl_absorpt_correction_type refdelf
_exptl_absorpt_process_details
;
Parkin S,Moezzi B & Hope H, (1995) J. Appl. Cryst. 28, 53-56
Cubic fit to sin(theta)/lambda - 24 parameters
;
_exptl_crystal_colour 'pale yellow'
_exptl_crystal_density_diffrn 1.721
_exptl_crystal_density_method 'not measured'
_exptl_crystal_description Cube
_exptl_crystal_F_000 2728
_exptl_crystal_size_max 0.40
_exptl_crystal_size_mid 0.38
_exptl_crystal_size_min 0.35
_refine_diff_density_max 0.806
_refine_diff_density_min -0.639
_refine_diff_density_rms 0.081
_refine_ls_extinction_method none
_refine_ls_goodness_of_fit_ref 0.830
_refine_ls_hydrogen_treatment constr
_refine_ls_matrix_type full
_refine_ls_number_parameters 562
_refine_ls_number_reflns 8475
_refine_ls_number_restraints 0
_refine_ls_restrained_S_all 0.830
_refine_ls_R_factor_all 0.1096
_refine_ls_R_factor_gt 0.0500
_refine_ls_shift/su_max 0.002
_refine_ls_shift/su_mean 0.000
_refine_ls_structure_factor_coef Fsqd
_refine_ls_weighting_details 'calc w=1/[\s^2^(Fo^2^)+(0.0603P)^2^+0.0000P] where P=(Fo^2^+2Fc^2^)/3'
_refine_ls_weighting_scheme calc
_refine_ls_wR_factor_gt 0.1169
_refine_ls_wR_factor_ref 0.1314
_reflns_number_gt 4060
_reflns_number_total 8475
_reflns_threshold_expression >2\s(I)
_cod_data_source_file c1dt11043h.txt
_cod_data_source_block 5
_cod_original_sg_symbol_H-M 'P 21/c'
_cod_database_code 7016929

loop_
_symmetry_equiv_pos_as_xyz
'x, y, z'
'-x, y+1/2, -z+1/2'
'-x, -y, -z'
'x, -y-1/2, z-1/2'

loop_
_atom_site_label
_atom_site_type_symbol
_atom_site_fract_x
_atom_site_fract_y
_atom_site_fract_z
_atom_site_U_iso_or_equiv
_atom_site_adp_type
_atom_site_occupancy
_atom_site_symmetry_multiplicity
_atom_site_calc_flag
_atom_site_refinement_flags
Ru1 Ru 0.36690(3) 0.29535(4) 0.76985(3) 0.05626(19) Uani 1 1 d .
Cl1 Cl 0.26362(9) 0.28618(12) 0.82634(12) 0.0723(5) Uani 1 1 d .
S1 S 0.38425(9) 0.15639(12) 0.79486(12) 0.0682(6) Uani 1 1 d .
S2 S 0.32532(9) 0.27502(12) 0.62967(11) 0.0647(5) Uani 1 1 d .
S3 S 0.46728(9) 0.31520(13) 0.72876(12) 0.0660(5) Uani 1 1 d .
O1 O 0.4006(3) 0.1052(3) 0.7178(3) 0.0885(17) Uani 1 1 d .
O2 O 0.3692(2) 0.2729(3) 0.5560(3) 0.0743(15) Uani 1 1 d .
O3 O 0.5115(2) 0.3278(3) 0.8060(3) 0.0787(15) Uani 1 1 d .
N1 N 0.3489(3) 0.4271(3) 0.7662(3) 0.0598(15) Uani 1 1 d .
H1A H 0.3624 0.4488 0.7155 0.072 Uiso 1 1 calc R
H1B H 0.3076 0.4365 0.7683 0.072 Uiso 1 1 calc R
N2 N 0.3984(3) 0.3282(4) 0.9003(3) 0.0635(16) Uani 1 1 d .
H2A H 0.3832 0.2917 0.9391 0.076 Uiso 1 1 calc R
H2B H 0.4404 0.3256 0.9047 0.076 Uiso 1 1 calc R
C1 C 0.3823(4) 0.4674(5) 0.8434(4) 0.067(2) Uani 1 1 d .
H1 H 0.4266 0.4710 0.8300 0.081 Uiso 1 1 calc R
C2 C 0.3777(4) 0.4132(4) 0.9223(4) 0.066(2) Uani 1 1 d .
H2 H 0.3335 0.4101 0.9369 0.079 Uiso 1 1 calc R
C3 C 0.4141(4) 0.4486(5) 1.0024(4) 0.074(2) Uani 1 1 d .
H3A H 0.4075 0.4137 1.0535 0.088 Uiso 1 1 calc R
H3B H 0.4584 0.4482 0.9913 0.088 Uiso 1 1 calc R
C4 C 0.3939(4) 0.5366(5) 1.0222(5) 0.094(3) Uani 1 1 d .
H4A H 0.3519 0.5355 1.0438 0.113 Uiso 1 1 calc R
H4B H 0.4214 0.5594 1.0687 0.113 Uiso 1 1 calc R
C5 C 0.3949(4) 0.5927(5) 0.9425(5) 0.091(3) Uani 1 1 d .
H5A H 0.4380 0.6028 0.9280 0.110 Uiso 1 1 calc R
H5B H 0.3764 0.6459 0.9570 0.110 Uiso 1 1 calc R
C6 C 0.3595(4) 0.5562(5) 0.8613(5) 0.076(2) Uani 1 1 d .
H6A H 0.3662 0.5910 0.8101 0.091 Uiso 1 1 calc R
H6B H 0.3151 0.5554 0.8713 0.091 Uiso 1 1 calc R
C7 C 0.3222(4) 0.1046(5) 0.8471(5) 0.092(3) Uani 1 1 d .
H7A H 0.3354 0.0496 0.8641 0.138 Uiso 1 1 calc R
H7B H 0.2865 0.1011 0.8067 0.138 Uiso 1 1 calc R
H7C H 0.3113 0.1353 0.8987 0.138 Uiso 1 1 calc R
C8 C 0.4443(4) 0.1395(5) 0.8782(5) 0.084(2) Uani 1 1 d .
H8A H 0.4795 0.1743 0.8668 0.126 Uiso 1 1 calc R
H8B H 0.4569 0.0822 0.8776 0.126 Uiso 1 1 calc R
H8C H 0.4288 0.1531 0.9351 0.126 Uiso 1 1 calc R
C9 C 0.2765(4) 0.1849(5) 0.6176(5) 0.084(2) Uani 1 1 d .
H9A H 0.3014 0.1357 0.6258 0.125 Uiso 1 1 calc R
H9B H 0.2567 0.1844 0.5594 0.125 Uiso 1 1 calc R
H9C H 0.2450 0.1864 0.6610 0.125 Uiso 1 1 calc R
C10 C 0.2679(3) 0.3523(5) 0.6013(5) 0.084(3) Uani 1 1 d .
H10A H 0.2444 0.3355 0.5488 0.127 Uiso 1 1 calc R
H10B H 0.2882 0.4045 0.5906 0.127 Uiso 1 1 calc R
H10C H 0.2401 0.3587 0.6490 0.127 Uiso 1 1 calc R
C11 C 0.5011(4) 0.2363(5) 0.6632(5) 0.088(3) Uani 1 1 d .
H11A H 0.5028 0.1850 0.6958 0.132 Uiso 1 1 calc R
H11B H 0.5426 0.2526 0.6489 0.132 Uiso 1 1 calc R
H11C H 0.4760 0.2288 0.6097 0.132 Uiso 1 1 calc R
C12 C 0.4775(4) 0.3994(5) 0.6574(5) 0.086(3) Uani 1 1 d .
H12A H 0.5207 0.4029 0.6428 0.129 Uiso 1 1 calc R
H12B H 0.4654 0.4500 0.6860 0.129 Uiso 1 1 calc R
H12C H 0.4520 0.3916 0.6043 0.129 Uiso 1 1 calc R
Ru2 Ru 0.08473(3) 0.58282(4) 0.80368(4) 0.0601(2) Uani 1 1 d .
Cl2 Cl 0.06530(10) 0.71083(12) 0.72310(13) 0.0830(6) Uani 1 1 d .
S4 S 0.13469(11) 0.65101(13) 0.91872(12) 0.0729(6) Uani 1 1 d .
S5 S 0.17481(10) 0.56651(13) 0.72919(12) 0.0702(6) Uani 1 1 d .
S6 S 0.09350(9) 0.45960(11) 0.87878(11) 0.0629(5) Uani 1 1 d .
O4 O 0.1990(3) 0.6236(4) 0.9424(3) 0.0918(16) Uani 1 1 d .
O5 O 0.2141(2) 0.4916(3) 0.7479(3) 0.0793(15) Uani 1 1 d .
O6 O 0.0445(2) 0.4518(3) 0.9457(3) 0.0734(15) Uani 1 1 d .
N3 N 0.0272(3) 0.5268(4) 0.6986(3) 0.0713(17) Uani 1 1 d .
H3C H 0.0247 0.5610 0.6514 0.086 Uiso 1 1 calc R
H3D H 0.0442 0.4783 0.6818 0.086 Uiso 1 1 calc R
N4 N -0.0063(3) 0.5992(4) 0.8555(4) 0.0673(17) Uani 1 1 d .
H4C H -0.0095 0.5682 0.9047 0.081 Uiso 1 1 calc R
H4D H -0.0118 0.6529 0.8699 0.081 Uiso 1 1 calc R
C13 C -0.0352(4) 0.5119(6) 0.7308(6) 0.099(3) Uani 1 1 d .
H13 H -0.0292 0.4633 0.7694 0.119 Uiso 1 1 calc R
C14 C -0.0547(4) 0.5736(6) 0.7884(5) 0.093(3) Uani 1 1 d .
H14 H -0.0583 0.6226 0.7500 0.111 Uiso 1 1 calc R
C15 C -0.1189(4) 0.5665(5) 0.8229(5) 0.080(2) Uani 1 1 d .
H15A H -0.1179 0.5277 0.8721 0.096 Uiso 1 1 calc R
H15B H -0.1314 0.6204 0.8452 0.096 Uiso 1 1 calc R
C16 C -0.1661(4) 0.5383(7) 0.7561(7) 0.118(4) Uani 1 1 d .
H16A H -0.1794 0.5860 0.7208 0.142 Uiso 1 1 calc R
H16B H -0.2023 0.5187 0.7866 0.142 Uiso 1 1 calc R
C17 C -0.1466(4) 0.4719(7) 0.6957(7) 0.128(4) Uani 1 1 d .
H17A H -0.1762 0.4698 0.6454 0.153 Uiso 1 1 calc R
H17B H -0.1486 0.4189 0.7262 0.153 Uiso 1 1 calc R
C18 C -0.0822(4) 0.4823(5) 0.6622(5) 0.080(2) Uani 1 1 d .
H18A H -0.0684 0.4293 0.6392 0.096 Uiso 1 1 calc R
H18B H -0.0839 0.5218 0.6136 0.096 Uiso 1 1 calc R
C19 C 0.0914(4) 0.6467(5) 1.0180(4) 0.087(3) Uani 1 1 d .
H19A H 0.1131 0.6776 1.0640 0.131 Uiso 1 1 calc R
H19B H 0.0872 0.5897 1.0362 0.131 Uiso 1 1 calc R
H19C H 0.0506 0.6703 1.0068 0.131 Uiso 1 1 calc R
C20 C 0.1377(5) 0.7618(5) 0.9084(6) 0.105(3) Uani 1 1 d .
H20A H 0.1698 0.7767 0.8688 0.158 Uiso 1 1 calc R
H20B H 0.1469 0.7861 0.9654 0.158 Uiso 1 1 calc R
H20C H 0.0981 0.7820 0.8854 0.158 Uiso 1 1 calc R
C21 C 0.2242(4) 0.6546(5) 0.7359(6) 0.090(3) Uani 1 1 d .
H21A H 0.2582 0.6472 0.6972 0.136 Uiso 1 1 calc R
H21B H 0.2405 0.6610 0.7957 0.136 Uiso 1 1 calc R
H21C H 0.2008 0.7034 0.7186 0.136 Uiso 1 1 calc R
C22 C 0.1583(4) 0.5670(5) 0.6118(4) 0.092(3) Uani 1 1 d .
H22A H 0.1360 0.5172 0.5950 0.138 Uiso 1 1 calc R
H22B H 0.1968 0.5693 0.5815 0.138 Uiso 1 1 calc R
H22C H 0.1332 0.6147 0.5961 0.138 Uiso 1 1 calc R
C23 C 0.0894(4) 0.3694(4) 0.8105(5) 0.088(3) Uani 1 1 d .
H23A H 0.0505 0.3694 0.7763 0.132 Uiso 1 1 calc R
H23B H 0.0917 0.3204 0.8469 0.132 Uiso 1 1 calc R
H23C H 0.1236 0.3696 0.7714 0.132 Uiso 1 1 calc R
C24 C 0.1670(3) 0.4381(5) 0.9348(4) 0.078(2) Uani 1 1 d .
H24A H 0.1648 0.3855 0.9648 0.118 Uiso 1 1 calc R
H24B H 0.1765 0.4813 0.9771 0.118 Uiso 1 1 calc R
H24C H 0.1992 0.4358 0.8925 0.118 Uiso 1 1 calc R
P1 P 0.37328(15) 0.5973(2) 0.54577(18) 0.1070(9) Uani 1 1 d .
F1 F 0.3424(5) 0.5246(8) 0.5875(7) 0.352(8) Uani 1 1 d .
F2 F 0.4010(5) 0.6092(7) 0.6383(4) 0.266(5) Uani 1 1 d .
F3 F 0.4333(6) 0.5458(6) 0.5313(7) 0.258(5) Uani 1 1 d .
F4 F 0.4095(4) 0.6703(5) 0.5123(5) 0.200(3) Uani 1 1 d .
F5 F 0.3559(6) 0.5712(6) 0.4535(5) 0.273(6) Uani 1 1 d .
P2 P 0.07398(13) 0.31903(16) 0.53290(15) 0.0856(7) Uani 1 1 d .
F6 F 0.3172(4) 0.6470(8) 0.5511(8) 0.297(6) Uani 1 1 d .
F7 F 0.0238(3) 0.2973(5) 0.6038(5) 0.179(3) Uani 1 1 d .
F8 F 0.0937(6) 0.3853(7) 0.5889(7) 0.286(7) Uani 1 1 d .
F9 F 0.1209(4) 0.2622(7) 0.5732(10) 0.304(7) Uani 1 1 d .
F10 F 0.1192(4) 0.3413(5) 0.4651(5) 0.241(5) Uani 1 1 d .
F11 F 0.0490(6) 0.2438(8) 0.4930(8) 0.313(7) Uani 1 1 d .
F12 F 0.0259(4) 0.3744(8) 0.4902(7) 0.264(6) Uani 1 1 d .
C25 C 0.3352(6) 0.6675(11) 0.1956(8) 0.215(8) Uani 1 1 d .
H25A H 0.3641 0.6215 0.1897 0.258 Uiso 1 1 calc R
H25B H 0.3550 0.7168 0.1725 0.258 Uiso 1 1 calc R
Cl3 Cl 0.26810(17) 0.6464(3) 0.1291(3) 0.212(2) Uani 1 1 d .
Cl4 Cl 0.3255(2) 0.6817(3) 0.2975(2) 0.221(2) Uani 1 1 d .

loop_
_atom_site_aniso_label
_atom_site_aniso_U_11
_atom_site_aniso_U_22
_atom_site_aniso_U_33
_atom_site_aniso_U_23
_atom_site_aniso_U_13
_atom_site_aniso_U_12
Ru1 0.0526(4) 0.0646(4) 0.0520(3) 0.0001(3) 0.0082(3) 0.0019(3)
Cl1 0.0567(12) 0.0821(14) 0.0796(12) 0.0020(10) 0.0213(10) -0.0015(11)
S1 0.0715(14) 0.0652(13) 0.0683(11) 0.0011(10) 0.0067(10) 0.0030(11)
S2 0.0622(13) 0.0747(14) 0.0575(10) -0.0027(9) 0.0059(9) -0.0019(11)
S3 0.0517(12) 0.0812(14) 0.0659(11) -0.0020(10) 0.0129(10) -0.0003(11)
O1 0.116(5) 0.074(4) 0.076(3) -0.015(3) 0.014(3) 0.012(3)
O2 0.078(4) 0.093(4) 0.052(3) -0.008(2) 0.008(3) -0.008(3)
O3 0.051(3) 0.114(4) 0.071(3) -0.006(3) -0.001(3) -0.001(3)
N1 0.058(4) 0.071(4) 0.050(3) -0.002(3) 0.009(3) 0.003(3)
N2 0.064(4) 0.075(4) 0.052(3) 0.003(3) 0.006(3) 0.003(3)
C1 0.063(5) 0.074(6) 0.065(4) 0.006(4) 0.007(4) -0.011(4)
C2 0.083(6) 0.063(5) 0.053(4) -0.003(4) 0.014(4) 0.010(4)
C3 0.089(6) 0.073(6) 0.059(4) 0.004(4) -0.003(4) -0.013(5)
C4 0.123(8) 0.082(7) 0.077(5) -0.016(5) -0.003(5) -0.006(6)
C5 0.113(8) 0.068(6) 0.093(6) -0.016(5) 0.009(6) -0.008(5)
C6 0.078(6) 0.064(6) 0.086(5) -0.003(4) 0.006(5) 0.003(5)
C7 0.084(6) 0.078(6) 0.116(7) 0.018(5) 0.014(5) -0.013(5)
C8 0.080(6) 0.089(6) 0.083(5) 0.005(5) -0.004(5) 0.027(5)
C9 0.089(6) 0.084(6) 0.076(5) -0.012(4) -0.010(4) -0.026(5)
C10 0.066(6) 0.116(7) 0.070(5) 0.001(5) -0.011(4) 0.018(5)
C11 0.073(6) 0.102(7) 0.091(6) -0.019(5) 0.028(5) 0.009(5)
C12 0.081(6) 0.090(6) 0.090(6) 0.005(5) 0.035(5) -0.006(5)
Ru2 0.0605(4) 0.0581(4) 0.0619(4) 0.0030(3) 0.0037(3) 0.0043(3)
Cl2 0.0882(16) 0.0670(14) 0.0932(13) 0.0178(11) -0.0063(12) 0.0034(12)
S4 0.0770(16) 0.0656(14) 0.0753(12) -0.0048(10) -0.0058(11) 0.0050(12)
S5 0.0658(14) 0.0729(14) 0.0728(12) 0.0068(10) 0.0139(10) -0.0040(12)
S6 0.0673(13) 0.0591(12) 0.0630(11) 0.0045(9) 0.0107(10) 0.0076(10)
O4 0.066(4) 0.098(4) 0.109(4) -0.003(3) -0.023(3) 0.010(3)
O5 0.068(4) 0.082(4) 0.089(3) 0.013(3) 0.018(3) 0.018(3)
O6 0.072(4) 0.077(4) 0.074(3) 0.011(3) 0.025(3) 0.015(3)
N3 0.063(4) 0.082(5) 0.069(4) -0.003(3) 0.007(3) 0.007(4)
N4 0.066(4) 0.066(4) 0.070(4) 0.002(3) 0.010(3) 0.018(3)
C13 0.074(6) 0.129(8) 0.097(6) -0.048(6) 0.019(5) -0.020(6)
C14 0.055(6) 0.135(8) 0.087(6) -0.027(6) -0.008(5) 0.008(6)
C15 0.058(5) 0.091(6) 0.091(6) -0.001(5) -0.001(5) 0.014(5)
C16 0.059(6) 0.147(10) 0.149(9) -0.037(8) 0.008(6) 0.003(6)
C17 0.081(8) 0.145(10) 0.157(9) -0.064(8) 0.006(7) -0.007(7)
C18 0.073(6) 0.077(6) 0.091(6) -0.007(5) -0.003(5) 0.005(5)
C19 0.105(7) 0.096(7) 0.063(4) -0.012(4) 0.013(5) 0.003(5)
C20 0.127(9) 0.059(6) 0.128(7) -0.016(5) -0.008(6) -0.005(6)
C21 0.075(6) 0.077(6) 0.120(7) 0.003(5) 0.022(5) -0.009(5)
C22 0.099(7) 0.110(7) 0.067(5) 0.008(5) 0.015(5) 0.006(6)
C23 0.126(8) 0.055(5) 0.082(5) -0.006(4) 0.009(5) 0.018(5)
C24 0.079(6) 0.084(6) 0.072(5) 0.023(4) 0.009(4) 0.019(5)
P1 0.108(2) 0.124(3) 0.0910(19) 0.0179(17) 0.0230(17) -0.020(2)
F1 0.299(12) 0.410(15) 0.332(11) 0.281(12) -0.160(10) -0.262(12)
F2 0.280(11) 0.432(15) 0.086(4) -0.004(6) -0.005(6) -0.137(11)
F3 0.307(13) 0.221(10) 0.250(11) 0.012(8) 0.072(10) 0.082(10)
F4 0.236(9) 0.156(7) 0.212(7) 0.045(6) 0.046(6) -0.056(6)
F5 0.442(17) 0.203(9) 0.163(7) -0.028(6) -0.117(9) -0.034(10)
P2 0.106(2) 0.0726(17) 0.0779(14) -0.0078(13) 0.0034(15) -0.0033(16)
F6 0.149(8) 0.339(14) 0.408(16) 0.080(13) 0.089(10) 0.107(9)
F7 0.157(6) 0.202(7) 0.184(6) 0.061(5) 0.062(5) -0.016(5)
F8 0.343(14) 0.274(12) 0.250(9) -0.176(10) 0.113(10) -0.167(11)
F9 0.118(6) 0.267(11) 0.525(19) 0.244(13) -0.013(9) 0.017(7)
F10 0.288(10) 0.256(9) 0.193(7) 0.117(7) 0.170(7) 0.111(8)
F11 0.282(13) 0.302(13) 0.360(14) -0.215(12) 0.077(12) -0.118(11)
F12 0.185(8) 0.325(13) 0.283(10) 0.202(11) 0.030(8) 0.080(9)
C25 0.118(10) 0.39(2) 0.137(10) -0.127(13) -0.031(8) 0.046(13)
Cl3 0.111(3) 0.257(5) 0.262(4) -0.131(4) -0.038(3) 0.033(3)
Cl4 0.194(4) 0.329(6) 0.139(3) 0.046(3) -0.015(3) 0.051(4)

loop_
_atom_type_symbol
_atom_type_description
_atom_type_scat_dispersion_real
_atom_type_scat_dispersion_imag
_atom_type_scat_source
C C 0.0033 0.0016 'International Tables Vol C Tables 4.2.6.8 and 6.1.1.4'
H H 0.0000 0.0000 'International Tables Vol C Tables 4.2.6.8 and 6.1.1.4'
N N 0.0061 0.0033 'International Tables Vol C Tables 4.2.6.8 and 6.1.1.4'
O O 0.0106 0.0060 'International Tables Vol C Tables 4.2.6.8 and 6.1.1.4'
S S 0.1246 0.1234 'International Tables Vol C Tables 4.2.6.8 and 6.1.1.4'
Ru Ru -1.2594 0.8363 'International Tables Vol C Tables 4.2.6.8 and 6.1.1.4'
P P 0.1023 0.0942 'International Tables Vol C Tables 4.2.6.8 and 6.1.1.4'
F F 0.0171 0.0103 'International Tables Vol C Tables 4.2.6.8 and 6.1.1.4'
Cl Cl 0.1484 0.1585 'International Tables Vol C Tables 4.2.6.8 and 6.1.1.4'

loop_
_geom_angle_atom_site_label_1
_geom_angle_atom_site_label_2
_geom_angle_atom_site_label_3
_geom_angle
N2 Ru1 N1 80.2(2)
N2 Ru1 S3 87.27(15)
N1 Ru1 S3 91.43(15)
N2 Ru1 S2 172.69(16)
N1 Ru1 S2 93.12(15)
S3 Ru1 S2 95.85(7)
N2 Ru1 S1 92.59(16)
N1 Ru1 S1 171.88(13)
S3 Ru1 S1 91.89(7)
S2 Ru1 S1 93.91(7)
N2 Ru1 Cl1 86.91(15)
N1 Ru1 Cl1 84.46(15)
S3 Ru1 Cl1 173.37(7)
S2 Ru1 Cl1 89.58(7)
S1 Ru1 Cl1 91.53(7)
O1 S1 C7 107.2(4)
O1 S1 C8 106.6(3)
C7 S1 C8 98.3(4)
O1 S1 Ru1 116.9(2)
C7 S1 Ru1 114.2(3)
C8 S1 Ru1 111.8(3)
O2 S2 C10 106.6(3)
O2 S2 C9 106.8(3)
C10 S2 C9 98.3(4)
O2 S2 Ru1 117.7(2)
C10 S2 Ru1 111.2(3)
C9 S2 Ru1 114.4(3)
O3 S3 C12 106.7(4)
O3 S3 C11 105.9(4)
C12 S3 C11 98.2(4)
O3 S3 Ru1 112.35(19)
C12 S3 Ru1 114.8(3)
C11 S3 Ru1 117.4(3)
C1 N1 Ru1 109.2(4)
C2 N2 Ru1 110.6(4)
C2 C1 N1 109.2(6)
C2 C1 C6 111.8(6)
N1 C1 C6 113.4(6)
N2 C2 C1 109.3(5)
N2 C2 C3 112.1(6)
C1 C2 C3 111.8(6)
C4 C3 C2 111.5(7)
C5 C4 C3 112.8(6)
C4 C5 C6 112.9(7)
C5 C6 C1 110.3(7)
N4 Ru2 N3 79.7(2)
N4 Ru2 S4 93.81(17)
N3 Ru2 S4 172.93(16)
N4 Ru2 S6 88.94(16)
N3 Ru2 S6 92.16(17)
S4 Ru2 S6 90.57(7)
N4 Ru2 S5 171.93(17)
N3 Ru2 S5 93.22(15)
S4 Ru2 S5 93.02(8)
S6 Ru2 S5 95.28(7)
N4 Ru2 Cl2 86.58(16)
N3 Ru2 Cl2 84.41(17)
S4 Ru2 Cl2 92.40(8)
S6 Ru2 Cl2 174.78(8)
S5 Ru2 Cl2 88.84(7)
O4 S4 C20 106.4(4)
O4 S4 C19 107.1(4)
C20 S4 C19 97.7(4)
O4 S4 Ru2 116.4(2)
C20 S4 Ru2 115.3(3)
C19 S4 Ru2 112.1(3)
O5 S5 C21 107.7(4)
O5 S5 C22 106.1(3)
C21 S5 C22 98.4(4)
O5 S5 Ru2 118.68(19)
C21 S5 Ru2 113.2(3)
C22 S5 Ru2 110.5(3)
O6 S6 C23 107.8(3)
O6 S6 C24 106.9(3)
C23 S6 C24 98.0(4)
O6 S6 Ru2 111.3(2)
C23 S6 Ru2 114.5(3)
C24 S6 Ru2 117.1(3)
C13 N3 Ru2 108.8(4)
C14 N4 Ru2 109.7(4)
C14 C13 N3 113.2(7)
C14 C13 C18 116.8(8)
N3 C13 C18 114.8(6)
C13 C14 N4 114.0(7)
C13 C14 C15 117.9(8)
N4 C14 C15 114.3(6)
C16 C15 C14 113.5(7)
C15 C16 C17 116.3(8)
C16 C17 C18 114.7(8)
C13 C18 C17 113.8(7)
F6 P1 F5 91.8(7)
F6 P1 F1 91.5(7)
F5 P1 F1 94.5(6)
F6 P1 F4 91.6(6)
F5 P1 F4 90.9(5)
F1 P1 F4 173.6(6)
F6 P1 F2 100.0(7)
F5 P1 F2 167.8(7)
F1 P1 F2 82.5(5)
F4 P1 F2 91.5(5)
F6 P1 F3 175.0(6)
F5 P1 F3 83.9(6)
F1 P1 F3 91.5(7)
F4 P1 F3 85.8(5)
F2 P1 F3 84.3(6)
F8 P2 F11 167.7(7)
F8 P2 F9 92.1(8)
F11 P2 F9 83.6(8)
F8 P2 F10 92.6(6)
F11 P2 F10 98.8(6)
F9 P2 F10 89.0(5)
F8 P2 F12 89.7(7)
F11 P2 F12 94.7(8)
F9 P2 F12 178.2(9)
F10 P2 F12 90.8(4)
F8 P2 F7 87.3(5)
F11 P2 F7 81.4(5)
F9 P2 F7 93.0(5)
F10 P2 F7 178.0(5)
F12 P2 F7 87.1(4)
Cl4 C25 Cl3 116.7(8)

loop_
_geom_bond_atom_site_label_1
_geom_bond_atom_site_label_2
_geom_bond_distance
Ru1 N2 2.125(5)
Ru1 N1 2.150(5)
Ru1 S3 2.2829(19)
Ru1 S2 2.2887(19)
Ru1 S1 2.291(2)
Ru1 Cl1 2.4069(18)
S1 O1 1.480(5)
S1 C7 1.779(7)
S1 C8 1.783(7)
S2 O2 1.487(4)
S2 C10 1.787(7)
S2 C9 1.789(7)
S3 O3 1.487(5)
S3 C12 1.750(7)
S3 C11 1.780(7)
N1 C1 1.491(8)
N2 C2 1.477(8)
C1 C2 1.485(9)
C1 C6 1.534(9)
C2 C3 1.523(10)
C3 C4 1.511(10)
C4 C5 1.506(10)
C5 C6 1.532(10)
Ru2 N4 2.145(5)
Ru2 N3 2.166(6)
Ru2 S4 2.284(2)
Ru2 S6 2.2853(19)
Ru2 S5 2.288(2)
Ru2 Cl2 2.417(2)
S4 O4 1.475(5)
S4 C20 1.787(8)
S4 C19 1.798(6)
S5 O5 1.489(5)
S5 C21 1.766(8)
S5 C22 1.796(7)
S6 O6 1.493(4)
S6 C23 1.779(7)
S6 C24 1.789(8)
N3 C13 1.459(9)
N4 C14 1.478(9)
C13 C14 1.394(10)
C13 C18 1.492(11)
C14 C15 1.494(10)
C15 C16 1.470(11)
C16 C17 1.476(11)
C17 C18 1.497(11)
P1 F6 1.446(8)
P1 F5 1.489(8)
P1 F1 1.494(7)
P1 F4 1.504(7)
P1 F2 1.509(7)
P1 F3 1.550(10)
P2 F8 1.414(7)
P2 F11 1.444(9)
P2 F9 1.470(8)
P2 F10 1.482(6)
P2 F12 1.486(8)
P2 F7 1.587(6)
C25 Cl4 1.581(10)
C25 Cl3 1.752(11)

loop_
_geom_torsion_atom_site_label_1
_geom_torsion_atom_site_label_2
_geom_torsion_atom_site_label_3
_geom_torsion_atom_site_label_4
_geom_torsion
N2 Ru1 S1 O1 -150.1(3)
N1 Ru1 S1 O1 -176.8(11)
S3 Ru1 S1 O1 -62.7(3)
S2 Ru1 S1 O1 33.3(3)
Cl1 Ru1 S1 O1 122.9(3)
N2 Ru1 S1 C7 83.6(4)
N1 Ru1 S1 C7 56.9(12)
S3 Ru1 S1 C7 171.0(3)
S2 Ru1 S1 C7 -93.0(3)
Cl1 Ru1 S1 C7 -3.4(3)
N2 Ru1 S1 C8 -26.9(3)
N1 Ru1 S1 C8 -53.6(12)
S3 Ru1 S1 C8 60.5(3)
S2 Ru1 S1 C8 156.5(3)
Cl1 Ru1 S1 C8 -113.8(3)
N2 Ru1 S2 O2 119.4(12)
N1 Ru1 S2 O2 96.2(3)
S3 Ru1 S2 O2 4.5(3)
S1 Ru1 S2 O2 -87.8(2)
Cl1 Ru1 S2 O2 -179.3(2)
N2 Ru1 S2 C10 -3.8(13)
N1 Ru1 S2 C10 -27.0(3)
S3 Ru1 S2 C10 -118.8(3)
S1 Ru1 S2 C10 148.9(3)
Cl1 Ru1 S2 C10 57.4(3)
N2 Ru1 S2 C9 -114.0(12)
N1 Ru1 S2 C9 -137.2(3)
S3 Ru1 S2 C9 131.1(3)
S1 Ru1 S2 C9 38.8(3)
Cl1 Ru1 S2 C9 -52.7(3)
N2 Ru1 S3 O3 8.9(3)
N1 Ru1 S3 O3 89.0(3)
S2 Ru1 S3 O3 -177.7(3)
S1 Ru1 S3 O3 -83.6(3)
Cl1 Ru1 S3 O3 37.5(8)
N2 Ru1 S3 C12 -113.2(3)
N1 Ru1 S3 C12 -33.2(3)
S2 Ru1 S3 C12 60.1(3)
S1 Ru1 S3 C12 154.2(3)
Cl1 Ru1 S3 C12 -84.7(7)
N2 Ru1 S3 C11 132.1(4)
N1 Ru1 S3 C11 -147.8(3)
S2 Ru1 S3 C11 -54.5(3)
S1 Ru1 S3 C11 39.6(3)
Cl1 Ru1 S3 C11 160.7(7)
N2 Ru1 N1 C1 14.3(4)
S3 Ru1 N1 C1 -72.7(4)
S2 Ru1 N1 C1 -168.7(4)
S1 Ru1 N1 C1 41.4(14)
Cl1 Ru1 N1 C1 102.1(4)
N1 Ru1 N2 C2 13.2(4)
S3 Ru1 N2 C2 105.1(4)
S2 Ru1 N2 C2 -10.3(15)
S1 Ru1 N2 C2 -163.1(4)
Cl1 Ru1 N2 C2 -71.7(4)
Ru1 N1 C1 C2 -39.5(6)
Ru1 N1 C1 C6 -164.9(4)
Ru1 N2 C2 C1 -38.8(7)
Ru1 N2 C2 C3 -163.3(4)
N1 C1 C2 N2 52.0(8)
C6 C1 C2 N2 178.4(6)
N1 C1 C2 C3 176.7(6)
C6 C1 C2 C3 -56.9(9)
N2 C2 C3 C4 178.1(6)
C1 C2 C3 C4 54.9(8)
C2 C3 C4 C5 -51.8(10)
C3 C4 C5 C6 51.3(10)
C4 C5 C6 C1 -51.7(9)
C2 C1 C6 C5 54.8(9)
N1 C1 C6 C5 178.8(6)
N4 Ru2 S4 O4 149.5(3)
N3 Ru2 S4 O4 173.3(13)
S6 Ru2 S4 O4 60.6(3)
S5 Ru2 S4 O4 -34.8(3)
Cl2 Ru2 S4 O4 -123.7(3)
N4 Ru2 S4 C20 -84.8(4)
N3 Ru2 S4 C20 -61.0(14)
S6 Ru2 S4 C20 -173.8(4)
S5 Ru2 S4 C20 90.9(4)
Cl2 Ru2 S4 C20 1.9(4)
N4 Ru2 S4 C19 25.8(3)
N3 Ru2 S4 C19 49.6(14)
S6 Ru2 S4 C19 -63.2(3)
S5 Ru2 S4 C19 -158.5(3)
Cl2 Ru2 S4 C19 112.5(3)
N4 Ru2 S5 O5 -123.9(12)
N3 Ru2 S5 O5 -95.0(3)
S4 Ru2 S5 O5 88.3(3)
S6 Ru2 S5 O5 -2.5(3)
Cl2 Ru2 S5 O5 -179.3(3)
N4 Ru2 S5 C21 108.4(12)
N3 Ru2 S5 C21 137.3(4)
S4 Ru2 S5 C21 -39.4(3)
S6 Ru2 S5 C21 -130.3(3)
Cl2 Ru2 S5 C21 52.9(3)
N4 Ru2 S5 C22 -1.0(12)
N3 Ru2 S5 C22 27.9(3)
S4 Ru2 S5 C22 -148.8(3)
S6 Ru2 S5 C22 120.4(3)
Cl2 Ru2 S5 C22 -56.4(3)
N4 Ru2 S6 O6 -13.7(3)
N3 Ru2 S6 O6 -93.4(3)
S4 Ru2 S6 O6 80.1(2)
S5 Ru2 S6 O6 173.2(2)
Cl2 Ru2 S6 O6 -44.7(8)
N4 Ru2 S6 C23 108.9(4)
N3 Ru2 S6 C23 29.3(4)
S4 Ru2 S6 C23 -157.3(3)
S5 Ru2 S6 C23 -64.2(3)
Cl2 Ru2 S6 C23 78.0(8)
N4 Ru2 S6 C24 -137.2(3)
N3 Ru2 S6 C24 143.2(3)
S4 Ru2 S6 C24 -43.4(3)
S5 Ru2 S6 C24 49.7(3)
Cl2 Ru2 S6 C24 -168.1(8)
N4 Ru2 N3 C13 -14.6(5)
S4 Ru2 N3 C13 -38.8(16)
S6 Ru2 N3 C13 73.9(5)
S5 Ru2 N3 C13 169.3(5)
Cl2 Ru2 N3 C13 -102.2(5)
N3 Ru2 N4 C14 -6.6(5)
S4 Ru2 N4 C14 170.5(5)
S6 Ru2 N4 C14 -99.0(5)
S5 Ru2 N4 C14 22.7(15)
Cl2 Ru2 N4 C14 78.3(5)
Ru2 N3 C13 C14 35.8(10)
Ru2 N3 C13 C18 173.3(6)
N3 C13 C14 N4 -44.2(12)
C18 C13 C14 N4 179.2(7)
N3 C13 C14 C15 177.7(7)
C18 C13 C14 C15 41.1(13)
Ru2 N4 C14 C13 29.0(10)
Ru2 N4 C14 C15 168.7(6)
C13 C14 C15 C16 -40.1(12)
N4 C14 C15 C16 -178.1(8)
C14 C15 C16 C17 40.3(13)
C15 C16 C17 C18 -42.2(13)
C14 C13 C18 C17 -40.9(12)
N3 C13 C18 C17 -176.9(8)
C16 C17 C18 C13 40.8(13)
